data_4306652
loop_
_publ_author_name
'Patricia Marqu\'es-Gallego'
'Hans den Dulk'
'Jaap Brouwer'
'Huub Kooijman'
'Anthony L. Spek'
'Olivier Roubeau'
'Simon J. Teat'
'Jan Reedijk'

_publ_contact_author_address
;   Bijvoet Center for Biomolecular Research
    Crystal and Structural Chemistry
    Utrecht University
    Padualaan 8
    3584 CH Utrecht
    The Netherlands
;
_publ_contact_author_email a.l.spek@chem.uu.nl
_publ_contact_author_fax '+31 30 2533940'
_publ_contact_author_name '   Prof. Dr. A.L. Spek'
_publ_contact_author_phone '+31 30 2532538'
_publ_section_title
;
Synthesis, Crystal Structure, Studies in Solution and Cytotoxicity of Two
New Fluorescent Platinum(II) Compounds Containing Anthracene Derivatives as
a Carrier Ligand
;
_journal_name_full 'Inorganic Chemistry'
_journal_page_first 11171
_journal_page_last 11179
_journal_paper_doi 10.1021/ic8014767
_journal_volume 47
_journal_year 2008
_chemical_formula_sum 'C24 H21 Cl2 N O2 Pt S'
_chemical_formula_weight 653.47
_chemical_name_systematic
; 
 ? 
;
_space_group_IT_number 14
_symmetry_cell_setting monoclinic
_symmetry_space_group_name_Hall '-P 2ybc'
_symmetry_space_group_name_H-M 'P 1 21/c 1'
_atom_sites_solution_hydrogens geom
_atom_sites_solution_primary direct
_atom_sites_solution_secondary difmap
_audit_creation_method SHELXL-97
_cell_angle_alpha 90.00
_cell_angle_beta 93.1930(10)
_cell_angle_gamma 90.00
_cell_formula_units_Z 4
_cell_length_a 17.0002(10)
_cell_length_b 15.2874(9)
_cell_length_c 8.7615(6)
_cell_measurement_reflns_used 5577
_cell_measurement_temperature 150(2)
_cell_measurement_theta_max 31.5
_cell_measurement_theta_min 3.9
_cell_volume 2273.5(2)
_computing_cell_refinement 'Bruker SAINT v7.06a'
_computing_data_collection 'Bruker APEX2'
_computing_data_reduction 'Bruker SAINT v7.06a'
_computing_molecular_graphics 'Bruker SHELXTL'
_computing_publication_material 'Bruker SHELXTL & local programs'
_computing_structure_refinement 'Bruker SHELXTL'
_computing_structure_solution 'Bruker SHELXTL'
_diffrn_ambient_temperature 150(2)
_diffrn_measured_fraction_theta_full 0.991
_diffrn_measured_fraction_theta_max 0.991
_diffrn_measurement_device_type 'Bruker APEX II CCD diffractometer'
_diffrn_measurement_method '\w rotation with narrow frames'
_diffrn_radiation_monochromator 'silicon 111'
_diffrn_radiation_source 'Daresbury SRS station 16.2smx'
_diffrn_radiation_type synchrotron
_diffrn_radiation_wavelength 0.78480
_diffrn_reflns_av_R_equivalents 0.0875
_diffrn_reflns_av_sigmaI/netI 0.0965
_diffrn_reflns_limit_h_max 22
_diffrn_reflns_limit_h_min -21
_diffrn_reflns_limit_k_max 17
_diffrn_reflns_limit_k_min -20
_diffrn_reflns_limit_l_max 11
_diffrn_reflns_limit_l_min -11
_diffrn_reflns_number 14400
_diffrn_reflns_theta_full 31.49
_diffrn_reflns_theta_max 31.49
_diffrn_reflns_theta_min 3.88
_diffrn_standards_number 0
_exptl_absorpt_coefficient_mu 9.684
_exptl_absorpt_correction_T_max 0.84
_exptl_absorpt_correction_T_min 0.67
_exptl_absorpt_correction_type multi-scan
_exptl_absorpt_process_details 'SADABS 2004/1 Bruker AXS Madison WI USA'
_exptl_crystal_colour orange
_exptl_crystal_density_diffrn 1.909
_exptl_crystal_density_method 'not measured'
_exptl_crystal_description parallelepiped
_exptl_crystal_F_000 1192
_exptl_crystal_size_max 0.05
_exptl_crystal_size_mid 0.02
_exptl_crystal_size_min 0.02
_refine_diff_density_max 3.314
_refine_diff_density_min -2.206
_refine_diff_density_rms 0.202
_refine_ls_extinction_method none
_refine_ls_goodness_of_fit_ref 0.922
_refine_ls_hydrogen_treatment constr
_refine_ls_matrix_type full
_refine_ls_number_parameters 282
_refine_ls_number_reflns 5577
_refine_ls_number_restraints 7
_refine_ls_restrained_S_all 0.922
_refine_ls_R_factor_all 0.0636
_refine_ls_R_factor_gt 0.0441
_refine_ls_shift/su_max 0.001
_refine_ls_shift/su_mean 0.000
_refine_ls_structure_factor_coef Fsqd
_refine_ls_weighting_details 'calc w=1/[\s^2^(Fo^2^)+(0.0323P)^2^+0.0000P] where P=(Fo^2^+2Fc^2^)/3'
_refine_ls_weighting_scheme calc
_refine_ls_wR_factor_gt 0.0893
_refine_ls_wR_factor_ref 0.0981
_reflns_number_gt 4067
_reflns_number_total 5577
_reflns_threshold_expression >2sigma(I)
_cod_data_source_file ic8014767_si_001_1.cif
_cod_data_source_block test
_cod_database_code 4306652

loop_
_symmetry_equiv_pos_as_xyz
'x, y, z'
'-x, y+1/2, -z+1/2'
'-x, -y, -z'
'x, -y-1/2, z-1/2'

loop_
_atom_site_label
_atom_site_type_symbol
_atom_site_fract_x
_atom_site_fract_y
_atom_site_fract_z
_atom_site_U_iso_or_equiv
_atom_site_adp_type
_atom_site_occupancy
_atom_site_symmetry_multiplicity
_atom_site_calc_flag
_atom_site_refinement_flags
_atom_site_disorder_assembly
_atom_site_disorder_group
Pt1 Pt 0.130530(14) 0.040510(17) 0.44245(3) 0.01972(9) Uani 1 1 d . . .
Cl1 Cl 0.12594(10) 0.19132(12) 0.4434(2) 0.0325(4) Uani 1 1 d . . .
Cl2 Cl 0.12676(10) 0.03573(13) 0.70639(19) 0.0363(4) Uani 1 1 d . . .
S1 S 0.12555(9) 0.04088(11) 0.18974(18) 0.0231(3) Uani 1 1 d . . .
C9 C 0.3225(4) -0.1082(4) 0.2558(7) 0.0251(15) Uani 1 1 d . . .
H9A H 0.3151 -0.1619 0.2023 0.030 Uiso 1 1 calc R . .
N1 N 0.1399(3) -0.0932(4) 0.4494(5) 0.0210(12) Uani 1 1 d . . .
O1 O 0.1245(3) -0.0437(3) 0.1177(5) 0.0342(12) Uani 1 1 d . . .
C10 C 0.3924(4) -0.0528(5) 0.2292(7) 0.0272(16) Uani 1 1 d . . .
C13 C 0.3510(4) -0.0846(5) -0.0927(8) 0.0298(16) Uani 1 1 d U . .
H13A H 0.3147 -0.0559 -0.0311 0.036 Uiso 1 1 calc R . .
C8 C 0.2708(3) -0.0828(5) 0.3534(7) 0.0225(14) Uani 1 1 d . . .
H8A H 0.2774 -0.0261 0.3965 0.027 Uiso 1 1 calc R . .
O2 O 0.4030(3) 0.0177(3) 0.2948(6) 0.0419(14) Uani 1 1 d . . .
C4 C 0.0813(4) -0.2287(5) 0.5070(8) 0.0346(18) Uani 1 1 d . . .
H4A H 0.0387 -0.2598 0.5469 0.042 Uiso 1 1 calc R . .
C16 C 0.4555(4) -0.1693(5) -0.2779(8) 0.0297(16) Uani 1 1 d . . .
H16A H 0.4906 -0.1974 -0.3429 0.036 Uiso 1 1 calc R . .
C17 C 0.4813(4) -0.1510(4) -0.1236(7) 0.0241(15) Uani 1 1 d . . .
C23 C 0.5576(4) -0.0918(5) 0.3386(8) 0.0305(16) Uani 1 1 d . . .
H23A H 0.5239 -0.0643 0.4069 0.037 Uiso 1 1 calc R . .
C18 C 0.5574(4) -0.1710(4) -0.0636(7) 0.0259(15) Uani 1 1 d . . .
H18A H 0.5929 -0.1996 -0.1271 0.031 Uiso 1 1 calc R . .
C24 C 0.5295(4) -0.1094(4) 0.1835(7) 0.0244(15) Uani 1 1 d . . .
C20 C 0.6595(4) -0.1747(5) 0.1427(8) 0.0304(16) Uani 1 1 d . . .
H20A H 0.6937 -0.2047 0.0784 0.036 Uiso 1 1 calc R . .
C21 C 0.6844(4) -0.1554(5) 0.2890(9) 0.0364(19) Uani 1 1 d . . .
H21A H 0.7366 -0.1695 0.3250 0.044 Uiso 1 1 calc R . .
C12 C 0.4273(4) -0.1085(4) -0.0266(7) 0.0227(14) Uani 1 1 d U . .
C19 C 0.5824(4) -0.1505(5) 0.0845(7) 0.0267(15) Uani 1 1 d . . .
C1 C 0.2029(4) 0.1040(5) 0.1181(8) 0.0382(19) Uani 1 1 d . . .
H1A H 0.2536 0.0761 0.1462 0.057 Uiso 1 1 calc R . .
H1B H 0.2020 0.1629 0.1619 0.057 Uiso 1 1 calc R . .
H1C H 0.1958 0.1078 0.0065 0.057 Uiso 1 1 calc R . .
C5 C 0.1459(4) -0.2732(5) 0.4570(8) 0.0344(18) Uani 1 1 d . . .
H5A H 0.1477 -0.3353 0.4592 0.041 Uiso 1 1 calc R . .
C22 C 0.6325(4) -0.1144(5) 0.3878(8) 0.0365(18) Uani 1 1 d . . .
H22A H 0.6501 -0.1024 0.4904 0.044 Uiso 1 1 calc R . .
C6 C 0.2075(4) -0.2259(5) 0.4041(7) 0.0278(16) Uani 1 1 d . . .
H6A H 0.2525 -0.2551 0.3694 0.033 Uiso 1 1 calc R . .
C7 C 0.2036(4) -0.1350(5) 0.4014(7) 0.0255(15) Uani 1 1 d . . .
C2 C 0.0415(4) 0.1001(5) 0.1173(8) 0.0335(18) Uani 1 1 d . . .
H2A H 0.0424 0.1044 0.0058 0.050 Uiso 1 1 calc R . .
H2B H 0.0422 0.1589 0.1618 0.050 Uiso 1 1 calc R . .
H2C H -0.0064 0.0695 0.1445 0.050 Uiso 1 1 calc R . .
C15 C 0.3831(5) -0.1477(5) -0.3335(8) 0.0384(19) Uani 1 1 d . . .
H15A H 0.3668 -0.1628 -0.4356 0.046 Uiso 1 1 calc R . .
C11 C 0.4520(4) -0.0902(5) 0.1250(7) 0.0254(15) Uani 1 1 d . . .
C14 C 0.3300(4) -0.1020(5) -0.2404(8) 0.0345(18) Uani 1 1 d . . .
H14A H 0.2799 -0.0840 -0.2826 0.041 Uiso 1 1 calc R . .
C3 C 0.0797(4) -0.1411(5) 0.4985(8) 0.0299(17) Uani 1 1 d . . .
H3A H 0.0339 -0.1115 0.5285 0.036 Uiso 1 1 calc R . .

loop_
_atom_site_aniso_label
_atom_site_aniso_U_11
_atom_site_aniso_U_22
_atom_site_aniso_U_33
_atom_site_aniso_U_23
_atom_site_aniso_U_13
_atom_site_aniso_U_12
Pt1 0.01613(13) 0.02063(15) 0.02238(14) -0.00075(12) 0.00093(8) 0.00109(11)
Cl1 0.0314(9) 0.0226(9) 0.0432(10) -0.0080(8) -0.0006(7) 0.0001(8)
Cl2 0.0374(10) 0.0474(13) 0.0245(8) -0.0068(8) 0.0066(7) -0.0073(8)
S1 0.0271(8) 0.0193(9) 0.0227(8) 0.0016(7) -0.0006(6) 0.0020(7)
C9 0.023(3) 0.019(4) 0.033(4) -0.001(3) 0.001(3) -0.004(3)
N1 0.017(3) 0.031(4) 0.015(2) 0.000(2) 0.001(2) -0.001(2)
O1 0.051(3) 0.029(3) 0.022(2) -0.001(2) -0.003(2) 0.002(2)
C10 0.027(4) 0.032(5) 0.024(3) 0.005(3) 0.008(3) 0.001(3)
C13 0.022(3) 0.028(4) 0.040(4) 0.007(3) 0.008(3) 0.003(3)
C8 0.018(3) 0.020(4) 0.030(4) 0.004(3) 0.002(3) 0.004(3)
O2 0.044(3) 0.022(3) 0.062(4) -0.011(3) 0.024(3) -0.005(2)
C4 0.027(4) 0.030(5) 0.048(5) 0.007(4) 0.006(3) -0.015(3)
C16 0.041(4) 0.020(4) 0.028(4) -0.005(3) 0.008(3) -0.004(3)
C17 0.031(4) 0.012(4) 0.029(4) 0.005(3) 0.005(3) 0.002(3)
C23 0.036(4) 0.020(4) 0.036(4) -0.002(3) 0.004(3) -0.009(3)
C18 0.027(4) 0.022(4) 0.030(4) 0.006(3) 0.013(3) 0.007(3)
C24 0.027(3) 0.016(4) 0.031(4) 0.003(3) 0.009(3) -0.010(3)
C20 0.024(4) 0.026(4) 0.042(4) 0.004(3) 0.004(3) -0.001(3)
C21 0.028(4) 0.029(5) 0.051(5) 0.011(4) -0.006(3) -0.010(3)
C12 0.024(3) 0.014(4) 0.030(3) 0.010(3) -0.001(3) 0.001(3)
C19 0.025(3) 0.029(4) 0.027(4) 0.008(3) 0.006(3) -0.006(3)
C1 0.040(4) 0.036(5) 0.040(4) 0.009(4) 0.010(3) -0.001(3)
C5 0.040(4) 0.018(4) 0.045(4) 0.011(3) 0.000(4) 0.002(3)
C22 0.041(4) 0.038(5) 0.030(4) 0.000(3) -0.002(3) -0.008(4)
C6 0.026(4) 0.024(4) 0.034(4) 0.002(3) 0.005(3) -0.005(3)
C7 0.023(3) 0.032(4) 0.021(3) -0.001(3) -0.002(3) -0.003(3)
C2 0.033(4) 0.028(5) 0.039(4) 0.010(3) -0.009(3) 0.014(3)
C15 0.048(5) 0.040(5) 0.026(4) 0.004(3) -0.007(3) -0.001(4)
C11 0.030(4) 0.021(4) 0.026(3) 0.000(3) 0.012(3) -0.009(3)
C14 0.032(4) 0.037(5) 0.034(4) 0.010(3) -0.003(3) 0.002(3)
C3 0.019(3) 0.037(5) 0.034(4) -0.003(3) 0.003(3) -0.013(3)

loop_
_atom_type_symbol
_atom_type_description
_atom_type_scat_dispersion_real
_atom_type_scat_dispersion_imag
_atom_type_scat_source
C C -0.0020 0.0020 'WCROMER Program in WinGX L.Kissel & R.H.Pratt Acta Cryst A46 170 1990'
H H 0.0000 0.0000 'WCROMER Program in WinGX L.Kissel & R.H.Pratt Acta Cryst A46 170 1990'
N N -0.0031 0.0041 'WCROMER Program in WinGX L.Kissel & R.H.Pratt Acta Cryst A46 170 1990'
O O -0.0041 0.0076 'WCROMER Program in WinGX L.Kissel & R.H.Pratt Acta Cryst A46 170 1990'
S S 0.1229 0.1518 'WCROMER Program in WinGX L.Kissel & R.H.Pratt Acta Cryst A46 170 1990'
Cl Cl 0.1433 0.1944 'WCROMER Program in WinGX L.Kissel & R.H.Pratt Acta Cryst A46 170 1990'
Pt Pt -3.1597 9.8503 'WCROMER Program in WinGX L.Kissel & R.H.Pratt Acta Cryst A46 170 1990'

loop_
_geom_angle_atom_site_label_1
_geom_angle_atom_site_label_2
_geom_angle_atom_site_label_3
_geom_angle
_geom_angle_site_symmetry_1
_geom_angle_site_symmetry_3
_geom_angle_publ_flag
N1 Pt1 S1 91.77(14) . . ?
N1 Pt1 Cl1 176.94(13) . . ?
S1 Pt1 Cl1 90.10(6) . . ?
N1 Pt1 Cl2 86.87(14) . . ?
S1 Pt1 Cl2 175.88(6) . . ?
Cl1 Pt1 Cl2 91.43(7) . . ?
O1 S1 C1 108.9(3) . . ?
O1 S1 C2 108.1(3) . . ?
C1 S1 C2 101.2(4) . . ?
O1 S1 Pt1 115.8(2) . . ?
C1 S1 Pt1 111.6(3) . . ?
C2 S1 Pt1 110.1(3) . . ?
C8 C9 C10 120.1(6) . . ?
C8 C9 H9A 120.0 . . ?
C10 C9 H9A 120.0 . . ?
C7 N1 C3 118.6(6) . . ?
C7 N1 Pt1 121.8(4) . . ?
C3 N1 Pt1 119.5(5) . . ?
O2 C10 C9 121.5(6) . . ?
O2 C10 C11 121.8(6) . . ?
C9 C10 C11 116.5(6) . . ?
C14 C13 C12 121.4(7) . . ?
C14 C13 H13A 119.3 . . ?
C12 C13 H13A 119.3 . . ?
C9 C8 C7 125.6(7) . . ?
C9 C8 H8A 117.2 . . ?
C7 C8 H8A 117.2 . . ?
C3 C4 C5 119.2(7) . . ?
C3 C4 H4A 120.4 . . ?
C5 C4 H4A 120.4 . . ?
C15 C16 C17 121.6(7) . . ?
C15 C16 H16A 119.2 . . ?
C17 C16 H16A 119.2 . . ?
C18 C17 C16 122.7(6) . . ?
C18 C17 C12 118.8(6) . . ?
C16 C17 C12 118.4(6) . . ?
C22 C23 C24 120.4(7) . . ?
C22 C23 H23A 119.8 . . ?
C24 C23 H23A 119.8 . . ?
C19 C18 C17 122.1(6) . . ?
C19 C18 H18A 118.9 . . ?
C17 C18 H18A 118.9 . . ?
C11 C24 C19 118.4(6) . . ?
C11 C24 C23 123.8(6) . . ?
C19 C24 C23 117.8(6) . . ?
C21 C20 C19 120.8(7) . . ?
C21 C20 H20A 119.6 . . ?
C19 C20 H20A 119.6 . . ?
C20 C21 C22 120.0(7) . . ?
C20 C21 H21A 120.0 . . ?
C22 C21 H21A 120.0 . . ?
C11 C12 C13 123.2(6) . . ?
C11 C12 C17 118.9(6) . . ?
C13 C12 C17 117.9(6) . . ?
C18 C19 C20 120.3(7) . . ?
C18 C19 C24 120.0(6) . . ?
C20 C19 C24 119.6(6) . . ?
S1 C1 H1A 109.5 . . ?
S1 C1 H1B 109.5 . . ?
H1A C1 H1B 109.5 . . ?
S1 C1 H1C 109.5 . . ?
H1A C1 H1C 109.5 . . ?
H1B C1 H1C 109.5 . . ?
C6 C5 C4 118.8(7) . . ?
C6 C5 H5A 120.6 . . ?
C4 C5 H5A 120.6 . . ?
C23 C22 C21 121.4(7) . . ?
C23 C22 H22A 119.3 . . ?
C21 C22 H22A 119.3 . . ?
C5 C6 C7 119.6(7) . . ?
C5 C6 H6A 120.2 . . ?
C7 C6 H6A 120.2 . . ?
N1 C7 C6 120.6(6) . . ?
N1 C7 C8 118.8(6) . . ?
C6 C7 C8 120.6(6) . . ?
S1 C2 H2A 109.5 . . ?
S1 C2 H2B 109.5 . . ?
H2A C2 H2B 109.5 . . ?
S1 C2 H2C 109.5 . . ?
H2A C2 H2C 109.5 . . ?
H2B C2 H2C 109.5 . . ?
C16 C15 C14 120.6(7) . . ?
C16 C15 H15A 119.7 . . ?
C14 C15 H15A 119.7 . . ?
C12 C11 C24 121.7(6) . . ?
C12 C11 C10 118.2(6) . . ?
C24 C11 C10 120.0(6) . . ?
C13 C14 C15 120.1(6) . . ?
C13 C14 H14A 120.0 . . ?
C15 C14 H14A 120.0 . . ?
N1 C3 C4 123.1(7) . . ?
N1 C3 H3A 118.4 . . ?
C4 C3 H3A 118.4 . . ?

loop_
_geom_bond_atom_site_label_1
_geom_bond_atom_site_label_2
_geom_bond_distance
_geom_bond_site_symmetry_2
_geom_bond_publ_flag
Pt1 N1 2.050(6) . ?
Pt1 S1 2.2110(16) . ?
Pt1 Cl1 2.3068(18) . ?
Pt1 Cl2 2.3181(17) . ?
S1 O1 1.439(5) . ?
S1 C1 1.773(7) . ?
S1 C2 1.778(6) . ?
C9 C8 1.319(9) . ?
C9 C10 1.488(9) . ?
C9 H9A 0.9500 . ?
N1 C7 1.345(8) . ?
N1 C3 1.349(8) . ?
C10 O2 1.229(8) . ?
C10 C11 1.513(9) . ?
C13 C14 1.350(9) . ?
C13 C12 1.437(8) . ?
C13 H13A 0.9500 . ?
C8 C7 1.474(9) . ?
C8 H8A 0.9500 . ?
C4 C3 1.340(10) . ?
C4 C5 1.384(10) . ?
C4 H4A 0.9500 . ?
C16 C15 1.341(10) . ?
C16 C17 1.425(9) . ?
C16 H16A 0.9500 . ?
C17 C18 1.404(9) . ?
C17 C12 1.440(9) . ?
C23 C22 1.365(9) . ?
C23 C24 1.440(9) . ?
C23 H23A 0.9500 . ?
C18 C19 1.378(9) . ?
C18 H18A 0.9500 . ?
C24 C11 1.418(9) . ?
C24 C19 1.429(9) . ?
C20 C21 1.360(9) . ?
C20 C19 1.428(9) . ?
C20 H20A 0.9500 . ?
C21 C22 1.416(10) . ?
C21 H21A 0.9500 . ?
C12 C11 1.399(9) . ?
C1 H1A 0.9800 . ?
C1 H1B 0.9800 . ?
C1 H1C 0.9800 . ?
C5 C6 1.373(9) . ?
C5 H5A 0.9500 . ?
C22 H22A 0.9500 . ?
C6 C7 1.391(10) . ?
C6 H6A 0.9500 . ?
C2 H2A 0.9800 . ?
C2 H2B 0.9800 . ?
C2 H2C 0.9800 . ?
C15 C14 1.431(10) . ?
C15 H15A 0.9500 . ?
C14 H14A 0.9500 . ?
C3 H3A 0.9500 . ?
